data_7129337
loop_
_publ_author_name
'Chambers, Luke I.'
'Yufit, Dimitrii S.'
'Fox, Mark A.'
'Musa, Osama'
'Steed, Jonathan W.'

_publ_section_title
;
 Structure and hydration of polyvinylpyrrolidone-hydrogen peroxide
;
_journal_name_full 'Chemical Communications'
_journal_paper_doi 10.1039/D1CC06047C
_journal_year 2021
_chemical_formula_sum 'C79 H24 Ag B22 Cl18 N'
_chemical_formula_weight 1970.78
_space_group_IT_number 62
_space_group_name_Hall '-P 2ac 2n'
_space_group_name_H-M_alt 'P n m a'
_symmetry_cell_setting orthorhombic
_symmetry_space_group_name_H-M 'P n m a'
_atom_sites_solution_hydrogens geom
_atom_sites_solution_primary direct
_atom_sites_solution_secondary difmap
_audit_block_doi 10.5517/cc708vb
_audit_creation_method SHELXL-97
_audit_update_record
;
2003-04-22 deposited with the CCDC.	2021-12-01 downloaded from the CCDC.
;
_cell_angle_alpha 90.00
_cell_angle_beta 90.00
_cell_angle_gamma 90.00
_cell_formula_units_Z 4
_cell_length_a 23.915(5)
_cell_length_b 25.140(4)
_cell_length_c 13.047(3)
_cell_measurement_temperature 223(2)
_cell_volume 7844(3)
_computing_cell_refinement 'Bruker SMART'
_computing_data_collection 'Bruker SMART'
_computing_data_reduction 'Bruker SAINT'
_computing_molecular_graphics 'Bruker SHELXTL'
_computing_publication_material 'Bruker SHELXTL'
_computing_structure_refinement 'SHELXL-97 (Sheldrick, 1997)'
_computing_structure_solution 'SHELXS-97 (Sheldrick, 1990)'
_diffrn_ambient_temperature 223(2)
_diffrn_measured_fraction_theta_full 1.000
_diffrn_measured_fraction_theta_max 1.000
_diffrn_measurement_device_type 'CCD area detector'
_diffrn_measurement_method 'phi and omega scans'
_diffrn_radiation_monochromator graphite
_diffrn_radiation_source 'Normal-focus sealed tube'
_diffrn_radiation_type MoK\a
_diffrn_radiation_wavelength 0.71073
_diffrn_reflns_av_R_equivalents 0.0520
_diffrn_reflns_av_sigmaI/netI 0.0306
_diffrn_reflns_limit_h_max 28
_diffrn_reflns_limit_h_min -27
_diffrn_reflns_limit_k_max 29
_diffrn_reflns_limit_k_min -29
_diffrn_reflns_limit_l_max 10
_diffrn_reflns_limit_l_min -15
_diffrn_reflns_number 56990
_diffrn_reflns_theta_full 24.71
_diffrn_reflns_theta_max 24.71
_diffrn_reflns_theta_min 1.62
_exptl_absorpt_coefficient_mu 0.921
_exptl_absorpt_correction_T_max 0.9554
_exptl_absorpt_correction_T_min 0.7510
_exptl_absorpt_correction_type SADABS
_exptl_crystal_colour black
_exptl_crystal_density_diffrn 1.669
_exptl_crystal_density_meas 0
_exptl_crystal_density_method 'not measured'
_exptl_crystal_description 'thin plate'
_exptl_crystal_F_000 3872
_exptl_crystal_size_max 0.33
_exptl_crystal_size_mid 0.30
_exptl_crystal_size_min 0.05
_refine_diff_density_max 1.291
_refine_diff_density_min -1.180
_refine_diff_density_rms 0.104
_refine_ls_extinction_method none
_refine_ls_goodness_of_fit_ref 1.029
_refine_ls_hydrogen_treatment mixed
_refine_ls_matrix_type full
_refine_ls_number_parameters 663
_refine_ls_number_reflns 6860
_refine_ls_number_restraints 1164
_refine_ls_restrained_S_all 1.042
_refine_ls_R_factor_all 0.0973
_refine_ls_R_factor_gt 0.0693
_refine_ls_shift/su_max 0.001
_refine_ls_shift/su_mean 0.000
_refine_ls_structure_factor_coef Fsqd
_refine_ls_weighting_details 'calc w=1/[\s^2^(Fo^2^)+(0.1010P)^2^+37.0525P] where P=(Fo^2^+2Fc^2^)/3'
_refine_ls_weighting_scheme calc
_refine_ls_wR_factor_gt 0.1851
_refine_ls_wR_factor_ref 0.2146
_reflns_number_gt 4939
_reflns_number_total 6860
_reflns_threshold_expression >2sigma(I)
_cod_data_source_file d1cc06047c2.cif
_cod_data_source_block cr211m
_cod_depositor_comments
;
The following automatic conversions were performed:

data item '_symmetry_cell_setting' value 'Orthorhombic' was changed
to 'orthorhombic' in accordance with the
/home/data/users/saulius/crontab/automatic-downloads/rss-feeds/RSC/lib/dictionaries/cif_core.dic
dictionary named 'cif_core.dic' version 2.4.2 last updated on
2011-04-26.

Automatic conversion script
Id: cif_fix_values 7556 2019-12-06 15:28:31Z antanas 
;
_cod_original_sg_symbol_H-M Pnma
_cod_database_code 7129337

loop_
_symmetry_equiv_pos_as_xyz
'x, y, z'
'-x+1/2, -y, z+1/2'
'-x, y+1/2, -z'
'x+1/2, -y+1/2, -z+1/2'
'-x, -y, -z'
'x-1/2, y, -z-1/2'
'x, -y-1/2, z'
'-x-1/2, y-1/2, z-1/2'

loop_
_atom_site_label
_atom_site_type_symbol
_atom_site_fract_x
_atom_site_fract_y
_atom_site_fract_z
_atom_site_U_iso_or_equiv
_atom_site_adp_type
_atom_site_occupancy
_atom_site_symmetry_multiplicity
_atom_site_calc_flag
_atom_site_refinement_flags
_atom_site_disorder_assembly
_atom_site_disorder_group
Ag1 Ag 0.5000 1.0000 0.5000 0.0704(3) Uani 1 2 d S . .
C1 C 0.2654(2) 0.9892(3) 0.3684(5) 0.0472(15) Uani 1 1 d . . .
H1 H 0.2315 0.9971 0.3122 0.057 Uiso 1 1 calc R . .
B2 B 0.3096(3) 0.9380(3) 0.3424(5) 0.0437(16) Uani 1 1 d . . .
H2 H 0.3075 0.9117 0.2741 0.052 Uiso 1 1 calc R . .
B3 B 0.2593(3) 0.9339(3) 0.4409(5) 0.0440(16) Uani 1 1 d . . .
H3 H 0.2242 0.9051 0.4365 0.053 Uiso 1 1 calc R . .
B4 B 0.2497(3) 0.9983(3) 0.4945(5) 0.0428(15) Uani 1 1 d . . .
H4 H 0.2086 1.0113 0.5254 0.051 Uiso 1 1 calc R . .
B5 B 0.2940(3) 1.0427(3) 0.4261(6) 0.0451(16) Uani 1 1 d . . .
H5 H 0.2818 1.0847 0.4121 0.054 Uiso 1 1 calc R . .
B6 B 0.3312(3) 1.0055(3) 0.3323(5) 0.0427(15) Uani 1 1 d . . .
H6 H 0.3433 1.0231 0.2575 0.051 Uiso 1 1 calc R . .
B7 B 0.3639(3) 1.0236(2) 0.4490(5) 0.0346(13) Uani 1 1 d . . .
B8 B 0.3741(3) 0.9587(2) 0.3971(5) 0.0356(13) Uani 1 1 d . . .
B9 B 0.3290(3) 0.9139(2) 0.4645(5) 0.0350(13) Uani 1 1 d . . .
B10 B 0.2920(3) 0.9514(2) 0.5591(5) 0.0342(13) Uani 1 1 d . . .
B11 B 0.3136(3) 1.0193(2) 0.5495(5) 0.0364(14) Uani 1 1 d . . .
B12 B 0.3631(2) 0.9668(2) 0.5322(4) 0.0299(12) Uani 1 1 d . . .
Cl1 Cl 0.42059(6) 1.07120(5) 0.45277(13) 0.0469(4) Uani 1 1 d . . .
Cl2 Cl 0.44179(6) 0.93906(6) 0.34999(11) 0.0454(4) Uani 1 1 d . . .
Cl3 Cl 0.34832(7) 0.84561(5) 0.48557(13) 0.0499(4) Uani 1 1 d . . .
Cl4 Cl 0.27210(7) 0.92185(6) 0.67813(11) 0.0486(4) Uani 1 1 d . . .
Cl5 Cl 0.31732(7) 1.06262(6) 0.65886(12) 0.0546(4) Uani 1 1 d . . .
Cl6 Cl 0.41831(6) 0.95481(6) 0.62192(11) 0.0432(4) Uani 1 1 d . . .
Cl1A Cl -0.00140(13) 0.81244(12) 0.0234(2) 0.0758(11) Uani 0.678(6) 1 d PDU . 1
C1A C 0.0522(3) 0.77762(16) 0.0808(4) 0.059(3) Uani 0.678(6) 1 d PDU . 1
C2A C 0.0958(3) 0.8052(2) 0.1276(6) 0.083(4) Uani 0.678(6) 1 d PDU . 1
H2AA H 0.0958 0.8426 0.1275 0.100 Uiso 0.678(6) 1 calc PR . 1
C3A C 0.1391(4) 0.77777(17) 0.1741(9) 0.079(4) Uani 0.678(6) 1 d PDU . 1
H3AA H 0.1685 0.7965 0.2056 0.095 Uiso 0.678(6) 1 calc PR . 1
Cl1B Cl 0.1762(4) 0.8121(3) 0.3027(7) 0.116(3) Uani 0.322(6) 1 d PDU . 2
C1B C 0.1367(5) 0.77754(18) 0.2149(9) 0.092(7) Uani 0.322(6) 1 d PDU . 2
C2B C 0.1048(7) 0.8051(3) 0.1438(12) 0.094(7) Uani 0.322(6) 1 d PDU . 2
H2BA H 0.1048 0.8425 0.1438 0.113 Uiso 0.322(6) 1 calc PR . 2
C3B C 0.0729(10) 0.77757(18) 0.0729(16) 0.103(8) Uani 0.322(6) 1 d PDU . 2
H3BA H 0.0513 0.7963 0.0247 0.124 Uiso 0.322(6) 1 calc PR . 2
Cl1C Cl 0.1356(2) 0.8119(3) 0.8282(5) 0.299(5) Uani 0.903(11) 1 d PDU . 3
C1C C 0.16333(19) 0.77662(16) 0.7294(6) 0.094(3) Uani 0.903(11) 1 d PDU . 3
C2C C 0.1860(3) 0.8047(2) 0.6485(7) 0.141(4) Uani 0.903(11) 1 d PDU . 3
H2CA H 0.1860 0.8421 0.6485 0.169 Uiso 0.903(11) 1 calc PR . 3
C3C C 0.2085(3) 0.77708(17) 0.5686(8) 0.156(7) Uani 0.903(11) 1 d PDU . 3
H3CA H 0.2241 0.7956 0.5129 0.187 Uiso 0.903(11) 1 calc PR . 3
Cl1D Cl 0.1555(11) 0.8122(4) 0.762(4) 0.200(15) Uani 0.097(11) 1 d PDU . 4
C1D C 0.1745(12) 0.77747(19) 0.654(4) 0.123(11) Uani 0.097(11) 1 d PDU . 4
C2D C 0.190(2) 0.8051(3) 0.566(4) 0.133(12) Uani 0.097(11) 1 d PDU . 4
H2DA H 0.1899 0.8425 0.5658 0.159 Uiso 0.097(11) 1 calc PR . 4
C3D C 0.205(3) 0.77756(19) 0.478(4) 0.144(15) Uani 0.097(11) 1 d PDU . 4
H3DA H 0.2156 0.7962 0.4190 0.172 Uiso 0.097(11) 1 calc PR . 4
Cl1E Cl -0.0548(3) 1.0214(3) 0.6405(4) 0.0950(16) Uani 0.50 1 d PDU A -5
Cl2E Cl -0.0745(3) 1.0281(3) 0.4021(6) 0.126(3) Uani 0.50 1 d PDU A -5
C1E C -0.0038(4) 1.0016(3) 0.5556(6) 0.073(4) Uani 0.50 1 d PDU A -5
C2E C -0.0124(4) 1.0045(3) 0.4513(6) 0.080(4) Uani 0.50 1 d PDU A -5
C3E C 0.0294(5) 0.9883(4) 0.3840(8) 0.099(5) Uani 0.50 1 d PDU A -5
H3EA H 0.0237 0.9902 0.3129 0.119 Uiso 0.50 1 calc PR A -5
C4E C 0.0796(5) 0.9693(5) 0.4225(10) 0.101(5) Uani 0.50 1 d PDU A -5
H4EA H 0.1079 0.9583 0.3772 0.122 Uiso 0.50 1 calc PR A -5
C5E C 0.0882(5) 0.9663(5) 0.5268(11) 0.107(5) Uani 0.50 1 d PDU A -5
H5EA H 0.1223 0.9533 0.5524 0.128 Uiso 0.50 1 calc PR A -5
C6E C 0.0466(4) 0.9824(4) 0.5939(9) 0.081(4) Uani 0.50 1 d PDU A -5
H6EA H 0.0524 0.9805 0.6650 0.098 Uiso 0.50 1 calc PR A -5
C1F C 0.4507(4) 0.8662(3) 0.8616(6) 0.270(5) Uani 1 1 d DU . 6
C2F C 0.4058(3) 0.8836(3) 0.9274(6) 0.274(6) Uani 1 1 d DU . 6
C3F C 0.3535(4) 0.8661(3) 0.8826(6) 0.269(5) Uani 1 1 d DU . 6
C4F C 0.3667(4) 0.8372(3) 0.7891(6) 0.243(5) Uani 1 1 d DU . 6
C5F C 0.4266(4) 0.8373(3) 0.7766(6) 0.237(5) Uani 1 1 d DU . 6
C6F C 0.4965(4) 0.8505(3) 0.9012(8) 0.284(6) Uani 1 1 d DU . 6
C7F C 0.5238(4) 0.8038(2) 0.8609(9) 0.284(7) Uani 1 1 d DU . 6
C8F C 0.5479(3) 0.7751(2) 0.9457(10) 0.287(7) Uani 1 1 d DU . 6
C9F C 0.5358(4) 0.8041(2) 1.0392(9) 0.292(7) Uani 1 1 d DU . 6
C10F C 0.5028(4) 0.8502(3) 1.0112(8) 0.292(6) Uani 1 1 d DU . 6
C11F C 0.4117(3) 0.8842(4) 1.0238(6) 0.275(6) Uani 1 1 d DU . 6
C12F C 0.4642(4) 0.8663(3) 1.0686(7) 0.283(6) Uani 1 1 d DU . 6
C13F C 0.4513(5) 0.8378(3) 1.1633(6) 0.254(6) Uani 1 1 d DU . 6
C14F C 0.3904(5) 0.8384(3) 1.1773(6) 0.240(6) Uani 1 1 d DU . 6
C15F C 0.3662(4) 0.8674(3) 1.0904(6) 0.263(6) Uani 1 1 d DU . 6
C16F C 0.3143(4) 0.8506(3) 0.9396(7) 0.282(6) Uani 1 1 d DU . 6
C17F C 0.3200(4) 0.8517(3) 1.0509(7) 0.273(6) Uani 1 1 d DU . 6
C18F C 0.2924(4) 0.8044(2) 1.0916(8) 0.275(7) Uani 1 1 d DU . 6
C19F C 0.2680(3) 0.7753(2) 1.0056(9) 0.286(7) Uani 1 1 d DU . 6
C20F C 0.2813(4) 0.8042(2) 0.9117(9) 0.284(7) Uani 1 1 d DU . 6
C21F C 0.5031(5) 0.77878(18) 0.7860(9) 0.253(7) Uani 1 1 d DU . 6
C22F C 0.4512(5) 0.7967(2) 0.7399(7) 0.220(6) Uani 1 1 d DU . 6
C23F C 0.4191(6) 0.7500 0.7112(9) 0.193(6) Uani 1 2 d SDU . 6
C24F C 0.3658(6) 0.7500 0.7228(9) 0.208(6) Uani 1 2 d SDU . 6
N25F N 0.3383(5) 0.7966(2) 0.7645(7) 0.240(5) Uani 0.50 1 d PU . 6
C25F C 0.3383(5) 0.7966(2) 0.7645(7) 0.240(5) Uani 0.50 1 d PDU . 6
C26F C 0.2933(4) 0.77880(18) 0.8307(8) 0.262(6) Uani 1 1 d DU . 6
C27F C 0.3126(5) 0.77940(18) 1.1680(8) 0.256(7) Uani 1 1 d DU . 6
C28F C 0.3658(5) 0.7975(3) 1.2132(7) 0.232(6) Uani 1 1 d DU . 6
C29F C 0.3984(6) 0.7500 1.2426(9) 0.214(7) Uani 1 2 d SDU . 6
C30F C 0.4517(6) 0.7500 1.2288(9) 0.237(7) Uani 1 2 d SDU . 6
C31F C 0.4794(5) 0.7968(3) 1.1871(8) 0.248(6) Uani 1 1 d DU . 6
C32F C 0.5244(4) 0.77884(18) 1.1206(9) 0.274(7) Uani 1 1 d DU . 6

loop_
_atom_site_aniso_label
_atom_site_aniso_U_11
_atom_site_aniso_U_22
_atom_site_aniso_U_33
_atom_site_aniso_U_23
_atom_site_aniso_U_13
_atom_site_aniso_U_12
Ag1 0.0352(4) 0.0799(6) 0.0962(7) 0.0152(5) -0.0102(4) -0.0035(4)
C1 0.037(3) 0.062(4) 0.042(3) 0.003(3) -0.008(3) 0.011(3)
B2 0.036(3) 0.055(4) 0.040(4) -0.011(3) -0.007(3) 0.006(3)
B3 0.033(3) 0.051(4) 0.048(4) -0.005(3) -0.008(3) 0.002(3)
B4 0.033(3) 0.046(3) 0.050(4) 0.001(3) 0.004(3) 0.008(3)
B5 0.040(4) 0.046(4) 0.050(4) 0.009(3) 0.004(3) 0.011(3)
B6 0.039(4) 0.056(4) 0.033(4) 0.007(3) -0.001(3) 0.011(3)
B7 0.034(3) 0.037(3) 0.033(3) 0.006(3) 0.003(3) 0.006(3)
B8 0.035(3) 0.041(3) 0.031(3) -0.003(3) 0.002(3) 0.005(3)
B9 0.032(3) 0.036(3) 0.037(3) -0.008(3) -0.003(3) 0.007(3)
B10 0.037(3) 0.032(3) 0.034(3) -0.002(3) 0.004(3) 0.001(2)
B11 0.038(3) 0.032(3) 0.039(3) -0.003(3) 0.005(3) 0.007(3)
B12 0.033(3) 0.032(3) 0.025(3) -0.001(2) 0.001(2) 0.003(2)
Cl1 0.0396(8) 0.0384(7) 0.0627(10) 0.0052(7) 0.0060(7) -0.0026(6)
Cl2 0.0379(7) 0.0549(8) 0.0435(8) -0.0084(6) 0.0071(6) 0.0121(6)
Cl3 0.0566(9) 0.0328(7) 0.0604(10) -0.0062(6) 0.0023(7) 0.0074(6)
Cl4 0.0593(9) 0.0436(8) 0.0428(8) 0.0033(6) 0.0155(7) -0.0008(7)
Cl5 0.0687(11) 0.0438(8) 0.0512(9) -0.0181(7) 0.0217(8) -0.0070(7)
Cl6 0.0412(8) 0.0525(8) 0.0360(7) 0.0067(6) -0.0117(6) -0.0008(6)
Cl1A 0.080(2) 0.0656(18) 0.081(2) 0.0105(15) -0.0006(16) 0.0069(14)
C1A 0.051(6) 0.071(6) 0.056(6) 0.003(5) 0.027(4) -0.006(4)
C2A 0.079(8) 0.092(9) 0.080(9) 0.009(8) 0.006(7) -0.016(7)
C3A 0.050(6) 0.108(9) 0.079(10) 0.003(7) 0.023(6) -0.017(5)
Cl1B 0.133(8) 0.094(6) 0.120(7) 0.007(5) 0.030(5) -0.025(5)
C1B 0.092(14) 0.128(17) 0.055(14) 0.006(9) 0.053(9) 0.001(11)
C2B 0.099(15) 0.093(16) 0.090(14) 0.004(12) 0.050(10) 0.008(13)
C3B 0.12(2) 0.109(17) 0.082(15) 0.025(13) 0.026(12) -0.007(14)
Cl1C 0.093(3) 0.467(10) 0.337(8) -0.314(8) -0.096(4) 0.110(4)
C1C 0.053(6) 0.096(6) 0.134(8) -0.042(5) -0.039(5) 0.021(4)
C2C 0.076(8) 0.103(8) 0.242(11) 0.054(8) -0.083(7) -0.040(6)
C3C 0.059(7) 0.265(19) 0.144(10) 0.092(9) -0.021(6) -0.039(8)
Cl1D 0.023(13) 0.38(4) 0.20(2) -0.03(3) 0.015(17) 0.00(2)
C1D 0.05(2) 0.17(2) 0.15(2) 0.032(18) -0.04(2) -0.02(2)
C2D 0.05(2) 0.20(3) 0.16(2) 0.04(2) -0.04(2) -0.02(2)
C3D 0.05(3) 0.23(3) 0.16(2) 0.04(3) -0.04(3) -0.02(3)
Cl1E 0.123(4) 0.080(3) 0.081(3) -0.002(3) 0.020(3) -0.039(3)
Cl2E 0.154(6) 0.092(4) 0.132(6) 0.026(4) -0.071(5) -0.049(4)
C1E 0.110(9) 0.049(10) 0.059(7) 0.002(9) 0.000(6) -0.044(8)
C2E 0.109(10) 0.068(13) 0.063(6) 0.000(10) -0.009(6) -0.059(8)
C3E 0.148(12) 0.070(12) 0.079(11) -0.016(10) 0.018(9) -0.075(10)
C4E 0.124(10) 0.075(11) 0.105(10) -0.026(11) 0.026(11) -0.061(9)
C5E 0.107(11) 0.098(13) 0.116(11) -0.032(13) 0.011(10) -0.052(9)
C6E 0.122(12) 0.042(9) 0.080(10) -0.008(8) -0.009(7) -0.034(10)
C1F 0.484(13) 0.101(9) 0.224(12) 0.080(7) 0.045(10) -0.117(10)
C2F 0.556(15) 0.021(5) 0.245(10) 0.036(7) 0.015(11) 0.005(9)
C3F 0.463(13) 0.137(9) 0.207(11) 0.081(7) -0.038(9) 0.183(10)
C4F 0.414(13) 0.171(10) 0.144(9) 0.097(7) -0.059(9) 0.123(9)
C5F 0.443(13) 0.142(10) 0.125(9) 0.106(6) 0.044(9) -0.038(10)
C6F 0.340(12) 0.214(12) 0.298(12) 0.059(10) 0.054(10) -0.240(9)
C7F 0.178(12) 0.394(19) 0.280(13) 0.041(12) 0.097(10) -0.162(10)
C8F 0.056(6) 0.463(19) 0.342(14) 0.014(15) 0.028(9) -0.117(9)
C9F 0.133(10) 0.413(19) 0.332(13) -0.032(13) -0.078(11) -0.182(9)
C10F 0.313(13) 0.242(13) 0.321(12) -0.031(11) -0.033(10) -0.242(9)
C11F 0.539(15) 0.032(5) 0.253(10) -0.053(8) -0.003(11) -0.011(10)
C12F 0.432(13) 0.136(10) 0.280(12) -0.096(8) -0.043(10) -0.171(10)
C13F 0.399(13) 0.190(12) 0.172(10) -0.131(8) -0.084(10) -0.082(10)
C14F 0.421(14) 0.179(12) 0.120(9) -0.119(7) 0.014(9) 0.066(11)
C15F 0.457(13) 0.121(9) 0.210(11) -0.095(7) 0.038(9) 0.146(10)
C16F 0.314(13) 0.260(13) 0.270(11) 0.017(10) -0.027(9) 0.267(9)
C17F 0.337(12) 0.243(12) 0.238(11) -0.060(10) 0.035(10) 0.250(9)
C18F 0.154(10) 0.444(19) 0.227(11) -0.050(11) 0.099(8) 0.170(10)
C19F 0.042(5) 0.53(2) 0.284(12) -0.023(14) 0.022(8) 0.104(9)
C20F 0.133(9) 0.454(19) 0.264(11) 0.006(12) -0.080(9) 0.195(9)
C21F 0.199(12) 0.369(19) 0.192(12) 0.034(11) 0.139(8) -0.098(11)
C22F 0.328(13) 0.247(15) 0.086(8) 0.055(8) 0.093(9) -0.052(9)
C23F 0.317(15) 0.235(14) 0.025(7) 0.000 0.019(12) 0.000
C24F 0.306(15) 0.266(13) 0.051(10) 0.000 -0.073(11) 0.000
N25F 0.295(12) 0.308(14) 0.119(8) 0.057(8) -0.106(7) 0.104(8)
C25F 0.295(12) 0.308(14) 0.119(8) 0.057(8) -0.106(7) 0.104(8)
C26F 0.167(10) 0.428(18) 0.189(10) 0.037(10) -0.131(7) 0.115(10)
C27F 0.220(12) 0.42(2) 0.131(9) -0.032(10) 0.132(7) 0.090(12)
C28F 0.356(14) 0.284(17) 0.057(7) -0.075(8) 0.060(8) 0.059(10)
C29F 0.345(17) 0.274(16) 0.024(7) 0.000 -0.010(13) 0.000
C30F 0.323(17) 0.313(16) 0.074(12) 0.000 -0.115(13) 0.000
C31F 0.264(13) 0.328(17) 0.153(10) -0.083(10) -0.142(8) -0.080(9)
C32F 0.153(11) 0.42(2) 0.253(13) -0.051(12) -0.152(9) -0.077(11)

loop_
_atom_type_symbol
_atom_type_description
_atom_type_scat_dispersion_real
_atom_type_scat_dispersion_imag
_atom_type_scat_source
C C 0.0033 0.0016 'International Tables Vol C Tables 4.2.6.8 and 6.1.1.4'
H H 0.0000 0.0000 'International Tables Vol C Tables 4.2.6.8 and 6.1.1.4'
B B 0.0013 0.0007 'International Tables Vol C Tables 4.2.6.8 and 6.1.1.4'
N N 0.0061 0.0033 'International Tables Vol C Tables 4.2.6.8 and 6.1.1.4'
Cl Cl 0.1484 0.1585 'International Tables Vol C Tables 4.2.6.8 and 6.1.1.4'
Ag Ag -0.8971 1.1015 'International Tables Vol C Tables 4.2.6.8 and 6.1.1.4'

loop_
_citation_id
_citation_doi
_citation_year
1 10.1021/ja034014r 2003

loop_
_geom_angle_atom_site_label_1
_geom_angle_atom_site_label_2
_geom_angle_atom_site_label_3
_geom_angle
_geom_angle_site_symmetry_1
_geom_angle_site_symmetry_3
_geom_angle_publ_flag
Cl1 Ag1 Cl1 180.000(1) . 5_676 ?
Cl1 Ag1 Cl6 84.61(4) . . ?
Cl1 Ag1 Cl6 95.39(4) 5_676 . ?
Cl1 Ag1 Cl6 95.39(4) . 5_676 ?
Cl1 Ag1 Cl6 84.61(4) 5_676 5_676 ?
Cl6 Ag1 Cl6 180.00(6) . 5_676 ?
Cl1 Ag1 Cl2 81.66(4) . . ?
Cl1 Ag1 Cl2 98.34(4) 5_676 . ?
Cl6 Ag1 Cl2 80.15(4) . . ?
Cl6 Ag1 Cl2 99.85(4) 5_676 . ?
Cl1 Ag1 Cl2 98.34(4) . 5_676 ?
Cl1 Ag1 Cl2 81.66(5) 5_676 5_676 ?
Cl6 Ag1 Cl2 99.85(4) . 5_676 ?
Cl6 Ag1 Cl2 80.15(4) 5_676 5_676 ?
Cl2 Ag1 Cl2 180.0 . 5_676 ?
B3 C1 B5 116.2(5) . . ?
B3 C1 B6 115.9(5) . . ?
B5 C1 B6 63.5(4) . . ?
B3 C1 B2 62.8(4) . . ?
B5 C1 B2 116.1(5) . . ?
B6 C1 B2 63.3(4) . . ?
B3 C1 B4 63.3(4) . . ?
B5 C1 B4 63.3(4) . . ?
B6 C1 B4 116.1(5) . . ?
B2 C1 B4 115.6(5) . . ?
C1 B2 B3 58.3(4) . . ?
C1 B2 B9 104.1(5) . . ?
B3 B2 B9 60.2(4) . . ?
C1 B2 B6 58.2(4) . . ?
B3 B2 B6 107.9(5) . . ?
B9 B2 B6 108.5(5) . . ?
C1 B2 B8 103.8(5) . . ?
B3 B2 B8 108.4(5) . . ?
B9 B2 B8 60.6(4) . . ?
B6 B2 B8 59.8(4) . . ?
C1 B3 B2 58.9(4) . . ?
C1 B3 B9 104.5(5) . . ?
B2 B3 B9 60.0(4) . . ?
C1 B3 B4 58.8(4) . . ?
B2 B3 B4 108.8(5) . . ?
B9 B3 B4 108.2(5) . . ?
C1 B3 B10 104.2(5) . . ?
B2 B3 B10 108.4(5) . . ?
B9 B3 B10 60.4(3) . . ?
B4 B3 B10 59.6(4) . . ?
C1 B4 B10 104.1(4) . . ?
C1 B4 B11 104.0(5) . . ?
B10 B4 B11 60.7(4) . . ?
C1 B4 B3 57.9(4) . . ?
B10 B4 B3 60.4(4) . . ?
B11 B4 B3 108.6(5) . . ?
C1 B4 B5 57.9(4) . . ?
B10 B4 B5 108.4(5) . . ?
B11 B4 B5 60.1(4) . . ?
B3 B4 B5 107.3(5) . . ?
C1 B5 B7 104.0(5) . . ?
C1 B5 B11 104.3(5) . . ?
B7 B5 B11 60.4(4) . . ?
C1 B5 B6 58.4(4) . . ?
B7 B5 B6 59.9(4) . . ?
B11 B5 B6 108.5(4) . . ?
C1 B5 B4 58.8(4) . . ?
B7 B5 B4 107.9(5) . . ?
B11 B5 B4 59.7(4) . . ?
B6 B5 B4 108.3(5) . . ?
C1 B6 B7 103.5(5) . . ?
C1 B6 B8 104.1(5) . . ?
B7 B6 B8 60.3(3) . . ?
C1 B6 B5 58.1(4) . . ?
B7 B6 B5 59.6(4) . . ?
B8 B6 B5 108.1(5) . . ?
C1 B6 B2 58.5(4) . . ?
B7 B6 B2 108.0(5) . . ?
B8 B6 B2 60.1(4) . . ?
B5 B6 B2 107.8(5) . . ?
B5 B7 B6 60.5(4) . . ?
B5 B7 B8 108.5(5) . . ?
B6 B7 B8 60.0(4) . . ?
B5 B7 B11 60.2(4) . . ?
B6 B7 B11 108.7(5) . . ?
B8 B7 B11 108.5(4) . . ?
B5 B7 B12 108.1(4) . . ?
B6 B7 B12 108.2(4) . . ?
B8 B7 B12 60.2(3) . . ?
B11 B7 B12 60.0(3) . . ?
B5 B7 Cl1 122.2(4) . . ?
B6 B7 Cl1 121.6(4) . . ?
B8 B7 Cl1 120.8(4) . . ?
B11 B7 Cl1 121.7(4) . . ?
B12 B7 Cl1 121.1(4) . . ?
B6 B8 B2 60.1(4) . . ?
B6 B8 B7 59.7(4) . . ?
B2 B8 B7 107.5(4) . . ?
B6 B8 B9 107.6(4) . . ?
B2 B8 B9 59.3(4) . . ?
B7 B8 B9 107.8(4) . . ?
B6 B8 B12 108.0(4) . . ?
B2 B8 B12 107.5(4) . . ?
B7 B8 B12 60.2(3) . . ?
B9 B8 B12 60.0(3) . . ?
B6 B8 Cl2 122.6(4) . . ?
B2 B8 Cl2 124.2(4) . . ?
B7 B8 Cl2 120.4(4) . . ?
B9 B8 Cl2 122.4(4) . . ?
B12 B8 Cl2 119.9(4) . . ?
B2 B9 B3 59.8(4) . . ?
B2 B9 B10 108.1(4) . . ?
B3 B9 B10 60.2(4) . . ?
B2 B9 B8 60.0(4) . . ?
B3 B9 B8 107.7(5) . . ?
B10 B9 B8 107.8(4) . . ?
B2 B9 B12 108.1(4) . . ?
B3 B9 B12 107.7(4) . . ?
B10 B9 B12 59.6(3) . . ?
B8 B9 B12 60.1(3) . . ?
B2 B9 Cl3 122.2(4) . . ?
B3 B9 Cl3 122.7(4) . . ?
B10 B9 Cl3 121.6(4) . . ?
B8 B9 Cl3 121.4(4) . . ?
B12 B9 Cl3 121.0(4) . . ?
B4 B10 B12 108.0(4) . . ?
B4 B10 B3 60.1(4) . . ?
B12 B10 B3 107.7(4) . . ?
B4 B10 Cl4 122.6(4) . . ?
B12 B10 Cl4 121.1(4) . . ?
B3 B10 Cl4 122.1(4) . . ?
B4 B10 B9 107.9(4) . . ?
B12 B10 B9 60.3(3) . . ?
B3 B10 B9 59.4(3) . . ?
Cl4 B10 B9 120.9(4) . . ?
B4 B10 B11 59.7(4) . . ?
B12 B10 B11 60.2(3) . . ?
B3 B10 B11 107.5(5) . . ?
Cl4 B10 B11 122.3(4) . . ?
B9 B10 B11 108.2(4) . . ?
B4 B11 B5 60.2(4) . . ?
B4 B11 B7 107.6(5) . . ?
B5 B11 B7 59.4(4) . . ?
B4 B11 B10 59.6(4) . . ?
B5 B11 B10 107.7(5) . . ?
B7 B11 B10 107.7(4) . . ?
B4 B11 B12 107.6(4) . . ?
B5 B11 B12 107.8(4) . . ?
B7 B11 B12 60.3(3) . . ?
B10 B11 B12 59.7(3) . . ?
B4 B11 Cl5 123.0(4) . . ?
B5 B11 Cl5 122.1(4) . . ?
B7 B11 Cl5 121.0(4) . . ?
B10 B11 Cl5 122.5(4) . . ?
B12 B11 Cl5 121.0(4) . . ?
B10 B12 B11 60.2(3) . . ?
B10 B12 Cl6 122.7(4) . . ?
B11 B12 Cl6 122.0(4) . . ?
B10 B12 B9 60.1(3) . . ?
B11 B12 B9 108.0(4) . . ?
Cl6 B12 B9 122.2(4) . . ?
B10 B12 B8 108.0(4) . . ?
B11 B12 B8 107.7(4) . . ?
Cl6 B12 B8 121.0(4) . . ?
B9 B12 B8 59.9(3) . . ?
B10 B12 B7 107.5(4) . . ?
B11 B12 B7 59.7(3) . . ?
Cl6 B12 B7 121.5(4) . . ?
B9 B12 B7 107.2(4) . . ?
B8 B12 B7 59.5(3) . . ?
B7 Cl1 Ag1 95.5(2) . . ?
B8 Cl2 Ag1 93.3(2) . . ?
B12 Cl6 Ag1 94.3(2) . . ?
C1A C1A C2A 119.9(3) 7_575 . ?
C1A C1A Cl1A 120.5(2) 7_575 . ?
C2A C1A Cl1A 119.6(4) . . ?
C3A C2A C1A 120.3(5) . . ?
C2A C3A C3A 119.9(3) . 7_575 ?
C1B C1B C2B 120.0(3) 7_575 . ?
C1B C1B Cl1B 120.3(3) 7_575 . ?
C2B C1B Cl1B 119.7(5) . . ?
C3B C2B C1B 120.0(6) . . ?
C2B C3B C3B 120.0(3) . 7_575 ?
C1C C1C C2C 120.7(3) 7_575 . ?
C1C C1C Cl1C 121.5(3) 7_575 . ?
C2C C1C Cl1C 117.8(5) . . ?
C3C C2C C1C 118.7(5) . . ?
C3C C3C C2C 120.6(3) 7_575 . ?
C1D C1D C2D 120.0(3) 7_575 . ?
C1D C1D Cl1D 120.5(4) 7_575 . ?
C2D C1D Cl1D 119.5(6) . . ?
C3D C2D C1D 120.0(6) . . ?
C2D C3D C3D 120.0(3) . 7_575 ?
C2E C1E C6E 120.2(5) . . ?
C2E C1E Cl1E 120.9(5) . . ?
C6E C1E Cl1E 118.9(5) . . ?
C1E C2E C3E 119.9(5) . . ?
C1E C2E Cl2E 121.0(5) . . ?
C3E C2E Cl2E 119.1(5) . . ?
C4E C3E C2E 119.7(6) . . ?
C5E C4E C3E 120.3(6) . . ?
C4E C5E C6E 120.1(6) . . ?
C5E C6E C1E 119.7(6) . . ?
C6F C1F C2F 119.6(5) . . ?
C6F C1F C5F 119.8(5) . . ?
C2F C1F C5F 108.1(4) . . ?
C11F C2F C1F 120.8(5) . . ?
C11F C2F C3F 120.0(5) . . ?
C1F C2F C3F 108.2(4) . . ?
C16F C3F C2F 119.9(5) . . ?
C16F C3F C4F 120.2(5) . . ?
C2F C3F C4F 107.6(4) . . ?
C25F C4F N25F 0.0(8) . . ?
C25F C4F C5F 120.3(5) . . ?
N25F C4F C5F 120.3(5) . . ?
C25F C4F C3F 119.9(5) . . ?
N25F C4F C3F 119.9(5) . . ?
C5F C4F C3F 108.0(4) . . ?
C22F C5F C4F 120.0(5) . . ?
C22F C5F C1F 120.6(5) . . ?
C4F C5F C1F 108.1(4) . . ?
C1F C6F C10F 119.7(5) . . ?
C1F C6F C7F 119.6(5) . . ?
C10F C6F C7F 108.0(4) . . ?
C21F C7F C8F 120.1(5) . . ?
C21F C7F C6F 120.6(5) . . ?
C8F C7F C6F 108.0(4) . . ?
C8F C8F C7F 120.0(2) 7_575 . ?
C8F C8F C9F 120.1(2) 7_575 . ?
C7F C8F C9F 108.4(4) . . ?
C32F C9F C10F 119.7(5) . . ?
C32F C9F C8F 119.8(5) . . ?
C10F C9F C8F 107.4(4) . . ?
C12F C10F C6F 120.9(5) . . ?
C12F C10F C9F 120.5(5) . . ?
C6F C10F C9F 108.2(4) . . ?
C2F C11F C15F 120.5(5) . . ?
C2F C11F C12F 119.4(5) . . ?
C15F C11F C12F 108.4(4) . . ?
C10F C12F C11F 119.6(5) . . ?
C10F C12F C13F 120.0(5) . . ?
C11F C12F C13F 108.0(4) . . ?
C31F C13F C12F 119.5(5) . . ?
C31F C13F C14F 120.3(5) . . ?
C12F C13F C14F 108.0(4) . . ?
C28F C14F C13F 119.7(5) . . ?
C28F C14F C15F 120.2(5) . . ?
C13F C14F C15F 107.5(4) . . ?
C17F C15F C11F 119.6(5) . . ?
C17F C15F C14F 119.8(5) . . ?
C11F C15F C14F 108.1(4) . . ?
C3F C16F C20F 120.2(5) . . ?
C3F C16F C17F 120.9(5) . . ?
C20F C16F C17F 108.4(4) . . ?
C15F C17F C16F 119.1(5) . . ?
C15F C17F C18F 119.7(6) . . ?
C16F C17F C18F 107.7(4) . . ?
C27F C18F C19F 120.5(5) . . ?
C27F C18F C17F 120.9(5) . . ?
C19F C18F C17F 108.0(4) . . ?
C19F C19F C20F 119.8(2) 7_575 . ?
C19F C19F C18F 120.0(2) 7_575 . ?
C20F C19F C18F 108.0(4) . . ?
C26F C20F C16F 119.4(5) . . ?
C26F C20F C19F 120.0(5) . . ?
C16F C20F C19F 107.9(4) . . ?
C7F C21F C21F 119.8(3) . 7_575 ?
C7F C21F C22F 120.1(5) . . ?
C21F C21F C22F 108.09(18) 7_575 . ?
C5F C22F C23F 120.2(6) . . ?
C5F C22F C21F 119.3(5) . . ?
C23F C22F C21F 107.9(3) . . ?
C24F C23F C22F 119.6(5) . . ?
C24F C23F C22F 119.6(5) . 7_575 ?
C22F C23F C22F 108.0(4) . 7_575 ?
C23F C24F N25F 119.6(5) . 7_575 ?
C23F C24F C25F 119.6(5) . 7_575 ?
N25F C24F C25F 0.0(8) 7_575 7_575 ?
C23F C24F N25F 119.6(5) . . ?
N25F C24F N25F 107.9(4) 7_575 . ?
C25F C24F N25F 107.9(4) 7_575 . ?
C23F C24F C25F 119.6(5) . . ?
N25F C24F C25F 107.9(4) 7_575 . ?
C25F C24F C25F 107.9(4) 7_575 . ?
N25F C24F C25F 0.0(11) . . ?
C4F N25F C24F 120.2(6) . . ?
C4F N25F C26F 119.7(5) . . ?
C24F N25F C26F 108.1(3) . . ?
C4F C25F C24F 120.2(6) . . ?
C4F C25F C26F 119.7(5) . . ?
C24F C25F C26F 108.1(3) . . ?
C20F C26F C26F 120.2(3) . 7_575 ?
C20F C26F N25F 120.6(5) . . ?
C26F C26F N25F 107.98(17) 7_575 . ?
C20F C26F C25F 120.6(5) . . ?
C26F C26F C25F 107.98(17) 7_575 . ?
N25F C26F C25F 0.0(9) . . ?
C18F C27F C28F 119.3(5) . . ?
C18F C27F C27F 119.5(3) . 7_575 ?
C28F C27F C27F 107.93(17) . 7_575 ?
C14F C28F C27F 120.0(5) . . ?
C14F C28F C29F 120.3(5) . . ?
C27F C28F C29F 108.1(3) . . ?
C30F C29F C28F 119.1(5) . 7_575 ?
C30F C29F C28F 119.1(5) . . ?
C28F C29F C28F 107.9(4) 7_575 . ?
C29F C30F C31F 120.2(5) . . ?
C29F C30F C31F 120.2(5) . 7_575 ?
C31F C30F C31F 107.8(4) . 7_575 ?
C13F C31F C32F 119.9(5) . . ?
C13F C31F C30F 120.4(5) . . ?
C32F C31F C30F 108.0(3) . . ?
C9F C32F C32F 120.0(3) . 7_575 ?
C9F C32F C31F 120.3(5) . . ?
C32F C32F C31F 108.07(18) 7_575 . ?

loop_
_geom_bond_atom_site_label_1
_geom_bond_atom_site_label_2
_geom_bond_distance
_geom_bond_site_symmetry_2
_geom_bond_publ_flag
Ag1 Cl1 2.6815(15) . ?
Ag1 Cl1 2.6815(15) 5_676 ?
Ag1 Cl6 2.7637(15) . ?
Ag1 Cl6 2.7637(15) 5_676 ?
Ag1 Cl2 2.8488(15) . ?
Ag1 Cl2 2.8488(15) 5_676 ?
C1 B3 1.687(10) . ?
C1 B5 1.688(10) . ?
C1 B6 1.695(9) . ?
C1 B2 1.699(9) . ?
C1 B4 1.704(9) . ?
B2 B3 1.764(10) . ?
B2 B9 1.767(9) . ?
B2 B6 1.780(10) . ?
B2 B8 1.780(9) . ?
B3 B9 1.770(9) . ?
B3 B4 1.778(10) . ?
B3 B10 1.784(9) . ?
B4 B10 1.769(9) . ?
B4 B11 1.770(10) . ?
B4 B5 1.780(10) . ?
B5 B7 1.764(9) . ?
B5 B11 1.778(9) . ?
B5 B6 1.779(10) . ?
B6 B7 1.770(9) . ?
B6 B8 1.776(9) . ?
B7 B8 1.781(9) . ?
B7 B11 1.782(9) . ?
B7 B12 1.794(8) . ?
B7 Cl1 1.811(6) . ?
B8 B9 1.791(9) . ?
B8 B12 1.794(8) . ?
B8 Cl2 1.800(6) . ?
B9 B10 1.787(8) . ?
B9 B12 1.792(8) . ?
B9 Cl3 1.799(6) . ?
B10 B12 1.779(8) . ?
B10 Cl4 1.786(6) . ?
B10 B11 1.788(8) . ?
B11 B12 1.788(8) . ?
B11 Cl5 1.797(6) . ?
B12 Cl6 1.789(6) . ?
Cl1A C1A 1.723(6) . ?
C1A C1A 1.389(8) 7_575 ?
C1A C2A 1.393(6) . ?
C2A C3A 1.385(6) . ?
C3A C3A 1.396(9) 7_575 ?
Cl1B C1B 1.719(7) . ?
C1B C1B 1.385(9) 7_575 ?
C1B C2B 1.388(6) . ?
C2B C3B 1.384(7) . ?
C3B C3B 1.386(9) 7_575 ?
Cl1C C1C 1.700(6) . ?
C1C C1C 1.338(8) 7_575 ?
C1C C2C 1.381(6) . ?
C2C C3C 1.363(6) . ?
C3C C3C 1.362(9) 7_575 ?
Cl1D C1D 1.722(8) . ?
C1D C1D 1.381(9) 7_575 ?
C1D C2D 1.389(7) . ?
C2D C3D 1.383(7) . ?
C3D C3D 1.386(9) 7_575 ?
Cl1E C1E 1.723(8) . ?
Cl2E C2E 1.722(8) . ?
C1E C2E 1.378(8) . ?
C1E C6E 1.390(8) . ?
C2E C3E 1.392(8) . ?
C3E C4E 1.385(9) . ?
C4E C5E 1.378(9) . ?
C5E C6E 1.385(9) . ?
C1F C6F 1.273(9) . ?
C1F C2F 1.442(8) . ?
C1F C5F 1.446(8) . ?
C2F C11F 1.266(9) . ?
C2F C3F 1.449(8) . ?
C3F C16F 1.258(9) . ?
C3F C4F 1.455(8) . ?
C4F C25F 1.266(9) . ?
C4F N25F 1.266(9) . ?
C4F C5F 1.443(8) . ?
C5F C22F 1.271(9) . ?
C6F C10F 1.444(8) . ?
C6F C7F 1.444(8) . ?
C7F C21F 1.263(10) . ?
C7F C8F 1.441(8) . ?
C8F C8F 1.261(12) 7_575 ?
C8F C9F 1.450(8) . ?
C9F C32F 1.266(11) . ?
C9F C10F 1.450(9) . ?
C10F C12F 1.257(10) . ?
C11F C15F 1.454(8) . ?
C11F C12F 1.457(8) . ?
C12F C13F 1.462(8) . ?
C13F C31F 1.269(10) . ?
C13F C14F 1.468(8) . ?
C14F C28F 1.274(10) . ?
C14F C15F 1.468(8) . ?
C15F C17F 1.280(10) . ?
C16F C20F 1.456(8) . ?
C16F C17F 1.459(8) . ?
C17F C18F 1.462(8) . ?
C18F C27F 1.273(11) . ?
C18F C19F 1.461(8) . ?
C19F C19F 1.273(12) 7_575 ?
C19F C20F 1.459(8) . ?
C20F C26F 1.266(11) . ?
C21F C21F 1.447(9) 7_575 ?
C21F C22F 1.452(8) . ?
C22F C23F 1.452(8) . ?
C23F C24F 1.284(12) . ?
C23F C22F 1.452(8) 7_575 ?
C24F N25F 1.450(8) 7_575 ?
C24F C25F 1.450(8) 7_575 ?
C24F N25F 1.450(8) . ?
C24F C25F 1.450(8) . ?
N25F C26F 1.452(8) . ?
C25F C26F 1.452(8) . ?
C26F C26F 1.448(9) 7_575 ?
C27F C28F 1.476(8) . ?
C27F C27F 1.478(9) 7_575 ?
C28F C29F 1.476(8) . ?
C29F C30F 1.288(12) . ?
C29F C28F 1.476(8) 7_575 ?
C30F C31F 1.455(8) . ?
C30F C31F 1.455(8) 7_575 ?
C31F C32F 1.454(8) . ?
C32F C32F 1.450(9) 7_575 ?
